data_1547100
loop_
_publ_author_name
'Zhao, Quan-Qing'
'Chen, Jun'
'Yan, Dong-Mei'
'Chen, Jia-Rong'
'Xiao, Wen-Jing'

_publ_section_title
;
 Photocatalytic Hydrazonyl Radical-Mediated Radical Cyclization/Allylation
 Cascade: Synthesis of Dihydropyrazoles and Tetrahydropyridazines.
;
_journal_issue 13
_journal_name_full 'Organic letters'
_journal_page_first 3620
_journal_page_last 3623
_journal_paper_doi 10.1021/acs.orglett.7b01609
_journal_volume 19
_journal_year 2017
_chemical_absolute_configuration ad
_chemical_formula_moiety 'C25 H30 N2 O4 S'
_chemical_formula_sum 'C25 H30 N2 O4 S'
_chemical_formula_weight 454.57
_chemical_name_systematic
;
 ? 
;
_space_group_crystal_system orthorhombic
_space_group_IT_number 43
_space_group_name_Hall 'F 2 -2d'
_space_group_name_H-M_alt 'F d d 2'
_symmetry_space_group_name_Hall 'F 2 -2d'
_symmetry_space_group_name_H-M 'F d d 2'
_atom_sites_solution_hydrogens geom
_audit_creation_date 2017-03-09
_audit_creation_method
;
Olex2 1.2
(compiled 2016.11.30 svn.r3356 for OlexSys, GUI svn.r5269)
;
_cell_angle_alpha 90
_cell_angle_beta 90
_cell_angle_gamma 90
_cell_formula_units_Z 16
_cell_length_a 16.0693(16)
_cell_length_b 54.037(5)
_cell_length_c 10.9426(11)
_cell_measurement_reflns_used 8108
_cell_measurement_temperature 296(2)
_cell_measurement_theta_max 27.64
_cell_measurement_theta_min 2.28
_cell_volume 9501.9(16)
_computing_cell_refinement 'Bruker SAINT'
_computing_data_collection 'Bruker APEX2'
_computing_data_reduction 'Bruker SAINT'
_computing_molecular_graphics 'Olex2 (Dolomanov et al., 2009)'
_computing_publication_material 'Olex2 (Dolomanov et al., 2009)'
_computing_structure_refinement 'ShelXL (Sheldrick, 2015)'
_computing_structure_solution 'SHELXS-97 (Sheldrick, 1990)'
_diffrn_ambient_temperature 296.15
_diffrn_measured_fraction_theta_full 0.998
_diffrn_measured_fraction_theta_max 0.998
_diffrn_measurement_device_type 'Bruker APEX-II CCD'
_diffrn_measurement_method '\f and \w scans'
_diffrn_radiation_type MoK\a
_diffrn_radiation_wavelength 0.71073
_diffrn_reflns_av_R_equivalents 0.0275
_diffrn_reflns_av_unetI/netI 0.0255
_diffrn_reflns_Laue_measured_fraction_full 0.998
_diffrn_reflns_Laue_measured_fraction_max 0.998
_diffrn_reflns_limit_h_max 20
_diffrn_reflns_limit_h_min -20
_diffrn_reflns_limit_k_max 68
_diffrn_reflns_limit_k_min -68
_diffrn_reflns_limit_l_max 13
_diffrn_reflns_limit_l_min -13
_diffrn_reflns_number 19328
_diffrn_reflns_point_group_measured_fraction_full 0.978
_diffrn_reflns_point_group_measured_fraction_max 0.973
_diffrn_reflns_theta_full 25.242
_diffrn_reflns_theta_max 26.998
_diffrn_reflns_theta_min 2.283
_exptl_absorpt_coefficient_mu 0.170
_exptl_absorpt_correction_type none
_exptl_crystal_colour colourless
_exptl_crystal_colour_primary colourless
_exptl_crystal_density_diffrn 1.271
_exptl_crystal_description block
_exptl_crystal_F_000 3872
_exptl_crystal_size_max 0.12
_exptl_crystal_size_mid 0.1
_exptl_crystal_size_min 0.1
_refine_diff_density_max 0.176
_refine_diff_density_min -0.227
_refine_diff_density_rms 0.041
_refine_ls_abs_structure_details
;
 Flack x determined using 1998 quotients [(I+)-(I-)]/[(I+)+(I-)]
 (Parsons, Flack and Wagner, Acta Cryst. B69 (2013) 249-259).
;
_refine_ls_abs_structure_Flack 0.03(2)
_refine_ls_extinction_method none
_refine_ls_goodness_of_fit_ref 1.043
_refine_ls_hydrogen_treatment constr
_refine_ls_matrix_type full
_refine_ls_number_parameters 293
_refine_ls_number_reflns 5064
_refine_ls_number_restraints 1
_refine_ls_restrained_S_all 1.043
_refine_ls_R_factor_all 0.0358
_refine_ls_R_factor_gt 0.0320
_refine_ls_shift/su_max 0.001
_refine_ls_shift/su_mean 0.000
_refine_ls_structure_factor_coef Fsqd
_refine_ls_weighting_details 'w=1/[\s^2^(Fo^2^)+(0.0515P)^2^+2.2541P] where P=(Fo^2^+2Fc^2^)/3'
_refine_ls_weighting_scheme calc
_refine_ls_wR_factor_gt 0.0831
_refine_ls_wR_factor_ref 0.0860
_reflns_Friedel_coverage 0.851
_reflns_Friedel_fraction_full 0.956
_reflns_Friedel_fraction_max 0.946
_reflns_number_gt 4689
_reflns_number_total 5064
_reflns_threshold_expression 'I > 2\s(I)'
_cod_data_source_file ol7b01609_si_003.cif
_cod_data_source_block t
_cod_original_cell_volume 9501.8(16)
_cod_database_code 1547100
_shelx_space_group_comment
;
The symmetry employed for this shelxl refinement is uniquely defined
by the following loop, which should always be used as a source of
symmetry information in preference to the above space-group names.
They are only intended as comments.
;
_shelx_estimated_absorpt_t_max 0.983
_shelx_estimated_absorpt_t_min 0.980
_olex2_refinement_description
;
1. Fixed Uiso
 At 1.2 times of:
  All C(H) groups, All C(H,H) groups
 At 1.5 times of:
  All C(H,H,H) groups
2.a Ternary CH refined with riding coordinates:
 C11(H11)
2.b Secondary CH2 refined with riding coordinates:
 C9(H9A,H9B), C10(H10A,H10B), C24(H24A,H24B)
2.c Aromatic/amide H refined with riding coordinates:
 C2(H2), C3(H3), C4(H4), C5(H5), C6(H6), C7(H7), C18(H18), C19(H19), C20(H20),
 C21(H21), C22(H22)
2.d Idealised Me refined as rotating group:
 C14(H14A,H14B,H14C), C15(H15A,H15B,H15C), C16(H16A,H16B,H16C), C25(H25A,H25B,
 H25C)
;
_shelx_shelxl_version_number 2014/7
_olex2_submission_special_instructions 'No special instructions were received'

loop_
_space_group_symop_operation_xyz
'x, y, z'
'-x, -y, z'
'x+1/4, -y+1/4, z+1/4'
'-x+1/4, y+1/4, z+1/4'
'x, y+1/2, z+1/2'
'-x, -y+1/2, z+1/2'
'x+1/4, -y+3/4, z+3/4'
'-x+1/4, y+3/4, z+3/4'
'x+1/2, y, z+1/2'
'-x+1/2, -y, z+1/2'
'x+3/4, -y+1/4, z+3/4'
'-x+3/4, y+1/4, z+3/4'
'x+1/2, y+1/2, z'
'-x+1/2, -y+1/2, z'
'x+3/4, -y+3/4, z+1/4'
'-x+3/4, y+3/4, z+1/4'

loop_
_atom_site_label
_atom_site_type_symbol
_atom_site_fract_x
_atom_site_fract_y
_atom_site_fract_z
_atom_site_U_iso_or_equiv
_atom_site_adp_type
_atom_site_occupancy
_atom_site_site_symmetry_order
_atom_site_calc_flag
_atom_site_refinement_flags_posn
C1 C 0.71511(16) 0.41450(4) 1.2224(2) 0.0491(5) Uani 1 1 d .
C2 C 0.74549(19) 0.40126(5) 1.1236(3) 0.0626(7) Uani 1 1 d .
H2 H 0.7158 0.4010 1.0507 0.075 Uiso 1 1 calc R
C3 C 0.8199(2) 0.38834(6) 1.1324(3) 0.0746(9) Uani 1 1 d .
H3 H 0.8392 0.3795 1.0654 0.090 Uiso 1 1 calc R
C4 C 0.86501(19) 0.38846(6) 1.2382(4) 0.0736(9) Uani 1 1 d .
H4 H 0.9156 0.3802 1.2426 0.088 Uiso 1 1 calc R
C5 C 0.83460(19) 0.40100(6) 1.3379(3) 0.0725(9) Uani 1 1 d .
H5 H 0.8644 0.4009 1.4108 0.087 Uiso 1 1 calc R
C6 C 0.76038(18) 0.41376(6) 1.3311(3) 0.0626(7) Uani 1 1 d .
H6 H 0.7403 0.4220 1.3998 0.075 Uiso 1 1 calc R
C7 C 0.63746(15) 0.42896(5) 1.2218(2) 0.0493(5) Uani 1 1 d .
H7 H 0.6123 0.4306 1.2979 0.059 Uiso 1 1 calc R
C8 C 0.59691(14) 0.44011(4) 1.1297(2) 0.0422(5) Uani 1 1 d .
C9 C 0.62313(12) 0.44048(4) 0.9977(2) 0.0372(4) Uani 1 1 d .
H9A H 0.6830 0.4384 0.9931 0.045 Uiso 1 1 calc R
H9B H 0.6097 0.4565 0.9629 0.045 Uiso 1 1 calc R
C10 C 0.58095(14) 0.42020(4) 0.9219(2) 0.0394(4) Uani 1 1 d .
H10A H 0.5911 0.4044 0.9612 0.047 Uiso 1 1 calc R
H10B H 0.5214 0.4231 0.9232 0.047 Uiso 1 1 calc R
C11 C 0.60896(13) 0.41835(4) 0.7889(2) 0.0386(4) Uani 1 1 d .
H11 H 0.5955 0.4018 0.7583 0.046 Uiso 1 1 calc R
C12 C 0.57655(13) 0.43788(4) 0.6960(2) 0.0397(4) Uani 1 1 d .
C13 C 0.65411(12) 0.45339(4) 0.6774(2) 0.0372(4) Uani 1 1 d .
C14 C 0.50264(14) 0.45311(5) 0.7398(3) 0.0533(6) Uani 1 1 d .
H14A H 0.5160 0.4607 0.8165 0.080 Uiso 1 1 calc GR
H14B H 0.4552 0.4425 0.7498 0.080 Uiso 1 1 calc GR
H14C H 0.4901 0.4657 0.6806 0.080 Uiso 1 1 calc GR
C15 C 0.55398(19) 0.42453(6) 0.5756(3) 0.0594(7) Uani 1 1 d .
H15A H 0.5321 0.4363 0.5183 0.089 Uiso 1 1 calc GR
H15B H 0.5129 0.4120 0.5917 0.089 Uiso 1 1 calc GR
H15C H 0.6029 0.4169 0.5420 0.089 Uiso 1 1 calc GR
C16 C 0.85963(17) 0.40902(6) 0.7947(3) 0.0660(8) Uani 1 1 d .
H16A H 0.9016 0.3972 0.7722 0.099 Uiso 1 1 calc GR
H16B H 0.8600 0.4112 0.8817 0.099 Uiso 1 1 calc GR
H16C H 0.8709 0.4246 0.7555 0.099 Uiso 1 1 calc GR
C17 C 0.65727(14) 0.47845(4) 0.6222(2) 0.0424(5) Uani 1 1 d .
C18 C 0.61550(18) 0.48437(5) 0.5151(3) 0.0621(7) Uani 1 1 d .
H18 H 0.5838 0.4724 0.4753 0.075 Uiso 1 1 calc R
C19 C 0.6212(2) 0.50821(7) 0.4673(4) 0.0788(10) Uani 1 1 d .
H19 H 0.5936 0.5120 0.3949 0.095 Uiso 1 1 calc R
C20 C 0.6661(2) 0.52584(6) 0.5245(4) 0.0799(11) Uani 1 1 d .
H20 H 0.6695 0.5417 0.4915 0.096 Uiso 1 1 calc R
C21 C 0.7072(2) 0.52037(5) 0.6324(4) 0.0707(9) Uani 1 1 d .
H21 H 0.7375 0.5326 0.6725 0.085 Uiso 1 1 calc R
C22 C 0.70313(15) 0.49660(4) 0.6806(3) 0.0504(5) Uani 1 1 d .
H22 H 0.7314 0.4929 0.7525 0.061 Uiso 1 1 calc R
C23 C 0.51971(15) 0.45373(5) 1.1653(2) 0.0483(5) Uani 1 1 d .
C24 C 0.40323(17) 0.47610(6) 1.0892(3) 0.0630(7) Uani 1 1 d .
H24A H 0.4151 0.4911 1.1350 0.076 Uiso 1 1 calc R
H24B H 0.3642 0.4661 1.1356 0.076 Uiso 1 1 calc R
C25 C 0.3678(2) 0.48237(8) 0.9680(4) 0.0864(11) Uani 1 1 d .
H25A H 0.3557 0.4674 0.9241 0.130 Uiso 1 1 calc GR
H25B H 0.4073 0.4920 0.9227 0.130 Uiso 1 1 calc GR
H25C H 0.3176 0.4917 0.9788 0.130 Uiso 1 1 calc GR
N1 N 0.70102(11) 0.42197(3) 0.78273(18) 0.0404(4) Uani 1 1 d .
N2 N 0.72176(11) 0.44381(3) 0.71770(18) 0.0409(4) Uani 1 1 d .
O1 O 0.49433(13) 0.45654(5) 1.26700(19) 0.0729(6) Uani 1 1 d .
O2 O 0.47951(11) 0.46231(4) 1.06730(18) 0.0574(5) Uani 1 1 d .
O3 O 0.73399(13) 0.37853(3) 0.8254(2) 0.0637(5) Uani 1 1 d .
O4 O 0.76544(13) 0.39353(4) 0.6207(2) 0.0669(5) Uani 1 1 d .
S1 S 0.76185(3) 0.39815(2) 0.74848(5) 0.04439(15) Uani 1 1 d .

loop_
_atom_site_aniso_label
_atom_site_aniso_U_11
_atom_site_aniso_U_22
_atom_site_aniso_U_33
_atom_site_aniso_U_23
_atom_site_aniso_U_13
_atom_site_aniso_U_12
C1 0.0470(12) 0.0538(13) 0.0465(14) 0.0132(10) -0.0006(10) -0.0023(10)
C2 0.0712(18) 0.0591(15) 0.0576(17) 0.0075(13) -0.0068(14) 0.0168(13)
C3 0.080(2) 0.0672(18) 0.076(2) 0.0158(15) 0.0065(17) 0.0266(16)
C4 0.0552(15) 0.0757(18) 0.090(2) 0.0378(19) 0.0011(17) 0.0135(13)
C5 0.0561(17) 0.089(2) 0.072(2) 0.0332(17) -0.0145(15) -0.0058(15)
C6 0.0574(16) 0.0782(19) 0.0521(16) 0.0184(14) -0.0032(12) -0.0028(13)
C7 0.0491(12) 0.0583(13) 0.0406(13) 0.0034(10) 0.0021(10) -0.0018(10)
C8 0.0411(12) 0.0458(11) 0.0397(12) -0.0012(9) 0.0013(9) -0.0002(9)
C9 0.0348(9) 0.0376(9) 0.0391(11) 0.0034(8) 0.0035(9) -0.0003(7)
C10 0.0391(10) 0.0385(10) 0.0404(11) 0.0048(8) 0.0037(9) -0.0045(8)
C11 0.0359(10) 0.0377(10) 0.0422(12) -0.0027(8) 0.0009(8) -0.0003(8)
C12 0.0364(10) 0.0467(11) 0.0360(11) -0.0002(9) 0.0000(9) 0.0007(8)
C13 0.0365(10) 0.0397(10) 0.0355(11) -0.0026(8) 0.0049(8) 0.0034(8)
C14 0.0389(11) 0.0693(15) 0.0517(15) 0.0114(12) 0.0050(11) 0.0143(10)
C15 0.0642(16) 0.0691(16) 0.0450(14) -0.0030(12) -0.0099(12) -0.0154(13)
C16 0.0416(13) 0.0615(15) 0.095(2) -0.0050(15) -0.0142(14) 0.0114(11)
C17 0.0377(11) 0.0423(11) 0.0472(13) 0.0047(9) 0.0080(9) 0.0066(8)
C18 0.0568(15) 0.0642(15) 0.0653(18) 0.0182(13) -0.0057(13) 0.0050(12)
C19 0.0640(18) 0.086(2) 0.086(2) 0.0450(19) 0.0065(17) 0.0152(16)
C20 0.0659(18) 0.0583(16) 0.116(3) 0.0363(19) 0.027(2) 0.0127(14)
C21 0.0633(17) 0.0450(13) 0.104(3) 0.0011(15) 0.0243(18) -0.0040(12)
C22 0.0478(12) 0.0447(12) 0.0588(15) -0.0005(10) 0.0100(12) 0.0027(10)
C23 0.0449(13) 0.0584(13) 0.0417(13) -0.0020(10) 0.0040(10) 0.0008(10)
C24 0.0505(15) 0.0761(18) 0.0625(17) 0.0018(14) 0.0138(13) 0.0206(13)
C25 0.0656(19) 0.117(3) 0.077(2) 0.015(2) 0.0116(17) 0.0454(19)
N1 0.0376(9) 0.0360(8) 0.0477(11) 0.0027(7) 0.0060(8) 0.0062(7)
N2 0.0367(9) 0.0378(9) 0.0482(11) 0.0025(7) 0.0048(7) 0.0033(7)
O1 0.0670(12) 0.1040(17) 0.0476(12) -0.0076(11) 0.0108(9) 0.0246(11)
O2 0.0472(9) 0.0756(12) 0.0494(11) 0.0043(9) 0.0074(8) 0.0201(9)
O3 0.0724(12) 0.0415(9) 0.0772(14) 0.0059(9) 0.0067(10) 0.0099(8)
O4 0.0689(13) 0.0786(13) 0.0531(12) -0.0196(10) 0.0042(9) 0.0133(10)
S1 0.0432(3) 0.0407(3) 0.0493(3) -0.0057(2) 0.0003(3) 0.0094(2)

loop_
_atom_type_symbol
_atom_type_description
_atom_type_scat_dispersion_real
_atom_type_scat_dispersion_imag
_atom_type_scat_source
C C 0.0033 0.0016 'International Tables Vol C Tables 4.2.6.8 and 6.1.1.4'
H H 0.0000 0.0000 'International Tables Vol C Tables 4.2.6.8 and 6.1.1.4'
N N 0.0061 0.0033 'International Tables Vol C Tables 4.2.6.8 and 6.1.1.4'
O O 0.0106 0.0060 'International Tables Vol C Tables 4.2.6.8 and 6.1.1.4'
S S 0.1246 0.1234 'International Tables Vol C Tables 4.2.6.8 and 6.1.1.4'

loop_
_geom_angle_atom_site_label_1
_geom_angle_atom_site_label_2
_geom_angle_atom_site_label_3
_geom_angle
C2 C1 C6 117.8(3)
C2 C1 C7 124.7(2)
C6 C1 C7 117.5(3)
C1 C2 H2 119.7
C1 C2 C3 120.6(3)
C3 C2 H2 119.7
C2 C3 H3 119.5
C4 C3 C2 121.0(3)
C4 C3 H3 119.5
C3 C4 H4 120.5
C3 C4 C5 119.1(3)
C5 C4 H4 120.5
C4 C5 H5 119.6
C4 C5 C6 120.7(3)
C6 C5 H5 119.6
C1 C6 H6 119.6
C5 C6 C1 120.8(3)
C5 C6 H6 119.6
C1 C7 H7 114.6
C8 C7 C1 130.7(2)
C8 C7 H7 114.6
C7 C8 C9 126.2(2)
C7 C8 C23 115.3(2)
C23 C8 C9 118.4(2)
C8 C9 H9A 109.1
C8 C9 H9B 109.1
C8 C9 C10 112.71(17)
H9A C9 H9B 107.8
C10 C9 H9A 109.1
C10 C9 H9B 109.1
C9 C10 H10A 108.4
C9 C10 H10B 108.4
H10A C10 H10B 107.4
C11 C10 C9 115.63(17)
C11 C10 H10A 108.4
C11 C10 H10B 108.4
C10 C11 H11 108.8
C10 C11 C12 118.69(17)
C12 C11 H11 108.8
N1 C11 C10 109.07(18)
N1 C11 H11 108.8
N1 C11 C12 102.30(16)
C13 C12 C11 100.81(16)
C13 C12 C14 112.64(19)
C13 C12 C15 109.67(19)
C14 C12 C11 114.97(18)
C14 C12 C15 109.7(2)
C15 C12 C11 108.62(19)
C17 C13 C12 125.98(18)
N2 C13 C12 115.33(18)
N2 C13 C17 118.65(18)
C12 C14 H14A 109.5
C12 C14 H14B 109.5
C12 C14 H14C 109.5
H14A C14 H14B 109.5
H14A C14 H14C 109.5
H14B C14 H14C 109.5
C12 C15 H15A 109.5
C12 C15 H15B 109.5
C12 C15 H15C 109.5
H15A C15 H15B 109.5
H15A C15 H15C 109.5
H15B C15 H15C 109.5
H16A C16 H16B 109.5
H16A C16 H16C 109.5
H16B C16 H16C 109.5
S1 C16 H16A 109.5
S1 C16 H16B 109.5
S1 C16 H16C 109.5
C18 C17 C13 122.5(2)
C22 C17 C13 118.5(2)
C22 C17 C18 119.0(2)
C17 C18 H18 120.1
C17 C18 C19 119.9(3)
C19 C18 H18 120.1
C18 C19 H19 119.5
C20 C19 C18 120.9(3)
C20 C19 H19 119.6
C19 C20 H20 120.0
C19 C20 C21 120.0(3)
C21 C20 H20 120.0
C20 C21 H21 120.0
C20 C21 C22 119.9(3)
C22 C21 H21 120.0
C17 C22 C21 120.3(3)
C17 C22 H22 119.8
C21 C22 H22 119.8
O1 C23 C8 126.1(2)
O1 C23 O2 122.6(2)
O2 C23 C8 111.3(2)
H24A C24 H24B 108.6
C25 C24 H24A 110.3
C25 C24 H24B 110.3
O2 C24 H24A 110.3
O2 C24 H24B 110.3
O2 C24 C25 107.1(2)
C24 C25 H25A 109.5
C24 C25 H25B 109.5
C24 C25 H25C 109.5
H25A C25 H25B 109.5
H25A C25 H25C 109.5
H25B C25 H25C 109.5
C11 N1 S1 119.48(14)
N2 N1 C11 111.38(16)
N2 N1 S1 113.20(14)
C13 N2 N1 108.02(17)
C23 O2 C24 117.0(2)
N1 S1 C16 101.71(12)
O3 S1 C16 111.14(15)
O3 S1 N1 104.98(11)
O4 S1 C16 107.84(15)
O4 S1 N1 112.48(12)
O4 S1 O3 117.57(14)

loop_
_geom_bond_atom_site_label_1
_geom_bond_atom_site_label_2
_geom_bond_distance
C1 C2 1.386(4)
C1 C6 1.395(4)
C1 C7 1.472(4)
C2 H2 0.9300
C2 C3 1.387(4)
C3 H3 0.9300
C3 C4 1.365(5)
C4 H4 0.9300
C4 C5 1.375(5)
C5 H5 0.9300
C5 C6 1.380(4)
C6 H6 0.9300
C7 H7 0.9300
C7 C8 1.343(3)
C8 C9 1.504(3)
C8 C23 1.494(3)
C9 H9A 0.9700
C9 H9B 0.9700
C9 C10 1.532(3)
C10 H10A 0.9700
C10 H10B 0.9700
C10 C11 1.527(3)
C11 H11 0.9800
C11 C12 1.556(3)
C11 N1 1.494(3)
C12 C13 1.516(3)
C12 C14 1.522(3)
C12 C15 1.545(3)
C13 C17 1.484(3)
C13 N2 1.282(3)
C14 H14A 0.9600
C14 H14B 0.9600
C14 H14C 0.9600
C15 H15A 0.9600
C15 H15B 0.9600
C15 H15C 0.9600
C16 H16A 0.9600
C16 H16B 0.9600
C16 H16C 0.9600
C16 S1 1.752(3)
C17 C18 1.388(4)
C17 C22 1.383(4)
C18 H18 0.9300
C18 C19 1.393(4)
C19 H19 0.9300
C19 C20 1.350(6)
C20 H20 0.9300
C20 C21 1.384(5)
C21 H21 0.9300
C21 C22 1.390(4)
C22 H22 0.9300
C23 O1 1.195(3)
C23 O2 1.335(3)
C24 H24A 0.9700
C24 H24B 0.9700
C24 C25 1.482(5)
C24 O2 1.454(3)
C25 H25A 0.9600
C25 H25B 0.9600
C25 H25C 0.9600
N1 N2 1.418(3)
N1 S1 1.6591(18)
O3 S1 1.425(2)
O4 S1 1.421(2)

loop_
_geom_torsion_atom_site_label_1
_geom_torsion_atom_site_label_2
_geom_torsion_atom_site_label_3
_geom_torsion_atom_site_label_4
_geom_torsion
C1 C2 C3 C4 -0.3(5)
C1 C7 C8 C9 -0.1(4)
C1 C7 C8 C23 -178.7(2)
C2 C1 C6 C5 2.5(4)
C2 C1 C7 C8 -27.1(4)
C2 C3 C4 C5 2.0(5)
C3 C4 C5 C6 -1.3(5)
C4 C5 C6 C1 -0.9(5)
C6 C1 C2 C3 -1.9(4)
C6 C1 C7 C8 154.2(3)
C7 C1 C2 C3 179.4(3)
C7 C1 C6 C5 -178.7(3)
C7 C8 C9 C10 95.6(3)
C7 C8 C23 O1 4.2(4)
C7 C8 C23 O2 -174.4(2)
C8 C9 C10 C11 -176.06(18)
C8 C23 O2 C24 -179.7(2)
C9 C8 C23 O1 -174.5(3)
C9 C8 C23 O2 6.9(3)
C9 C10 C11 C12 -76.1(2)
C9 C10 C11 N1 40.4(2)
C10 C11 C12 C13 106.5(2)
C10 C11 C12 C14 -15.0(3)
C10 C11 C12 C15 -138.3(2)
C10 C11 N1 N2 -115.14(19)
C10 C11 N1 S1 109.85(18)
C11 C12 C13 C17 -163.9(2)
C11 C12 C13 N2 13.6(2)
C11 N1 N2 C13 -3.4(2)
C11 N1 S1 C16 -163.91(19)
C11 N1 S1 O3 -48.0(2)
C11 N1 S1 O4 81.0(2)
C12 C11 N1 N2 11.4(2)
C12 C11 N1 S1 -123.63(16)
C12 C13 C17 C18 -46.2(3)
C12 C13 C17 C22 133.3(2)
C12 C13 N2 N1 -6.9(3)
C13 C17 C18 C19 -179.6(3)
C13 C17 C22 C21 -179.5(2)
C14 C12 C13 C17 -40.8(3)
C14 C12 C13 N2 136.6(2)
C15 C12 C13 C17 81.7(3)
C15 C12 C13 N2 -100.8(2)
C17 C13 N2 N1 170.78(18)
C17 C18 C19 C20 -0.8(5)
C18 C17 C22 C21 0.0(4)
C18 C19 C20 C21 -0.2(5)
C19 C20 C21 C22 1.0(5)
C20 C21 C22 C17 -0.9(4)
C22 C17 C18 C19 0.9(4)
C23 C8 C9 C10 -85.9(2)
C25 C24 O2 C23 -176.8(3)
N1 C11 C12 C13 -13.58(19)
N1 C11 C12 C14 -135.0(2)
N1 C11 C12 C15 101.6(2)
N2 C13 C17 C18 136.4(3)
N2 C13 C17 C22 -44.1(3)
N2 N1 S1 C16 61.8(2)
N2 N1 S1 O3 177.72(16)
N2 N1 S1 O4 -53.3(2)
O1 C23 O2 C24 1.7(4)
S1 N1 N2 C13 134.53(16)
